data_7046790
loop_
_publ_author_name
'Williams, Cody'
'Ferreira, Michel'
'Monflier, Eric'
'Mapolie, Selwyn F.'
'Smith, Gregory S.'

_publ_section_title
;
 Synthesis and hydroformylation evaluation of Fr\'echet-type
 organometallic dendrons with N,O-salicylaldimine Rh(i) complexes at the
 focal point.
;
_journal_issue 28
_journal_name_full 'Dalton transactions (Cambridge, England : 2003)'
_journal_page_first 9418
_journal_page_last 9429
_journal_paper_doi 10.1039/c8dt01874j
_journal_volume 47
_journal_year 2018
_chemical_formula_sum 'C24 H18 N O6 Rh'
_chemical_formula_weight 519.30
_space_group_crystal_system monoclinic
_space_group_IT_number 14
_space_group_name_Hall '-P 2ybc'
_space_group_name_H-M_alt 'P 1 21/c 1'
_symmetry_space_group_name_Hall '-P 2ybc'
_symmetry_space_group_name_H-M 'P 1 21/c 1'
_atom_sites_solution_hydrogens geom
_atom_sites_solution_primary direct
_atom_sites_solution_secondary difmap
_audit_creation_method SHELXL-2014/7
_audit_update_record
;
2018-04-18 deposited with the CCDC.
2018-06-20 downloaded from the CCDC.
;
_cell_angle_alpha 90
_cell_angle_beta 109.528(2)
_cell_angle_gamma 90
_cell_formula_units_Z 8
_cell_length_a 17.7573(17)
_cell_length_b 10.5493(10)
_cell_length_c 24.617(2)
_cell_measurement_reflns_used 9923
_cell_measurement_temperature 173(2)
_cell_measurement_theta_max 23.95
_cell_measurement_theta_min 2.29
_cell_volume 4346.2(7)
_computing_cell_refinement 'SAINT (7.60a, Bruker AXS Inc., Madison, WI, USA, 2006)'
_computing_data_collection 'SAINT (7.60a, Bruker AXS Inc., Madison, WI, USA, 2006)'
_computing_data_reduction 'SAINT (7.60a, Bruker AXS Inc., Madison, WI, USA, 2006)'
_computing_molecular_graphics 'X-Seed (Barbour, 2001'
_computing_publication_material 'SHELXL-2014/7 (Sheldrick, 2014)'
_computing_structure_refinement 'SHELXL-2014/7 (Sheldrick, 2014)'
_computing_structure_solution 'SHELXS-97 (Sheldrick, 1997)'
_diffrn_ambient_temperature 173(2)
_diffrn_measured_fraction_theta_full 1.000
_diffrn_measured_fraction_theta_max 0.998
_diffrn_measurement_device_type 'Bruker Kappa Duo Apex II Diffractometer'
_diffrn_measurement_method '0.5\% \f scans and \w scans'
_diffrn_radiation_type MoK\a
_diffrn_radiation_wavelength 0.71073
_diffrn_reflns_av_R_equivalents 0.0506
_diffrn_reflns_av_unetI/netI 0.0394
_diffrn_reflns_Laue_measured_fraction_full 1.000
_diffrn_reflns_Laue_measured_fraction_max 0.998
_diffrn_reflns_limit_h_max 22
_diffrn_reflns_limit_h_min -22
_diffrn_reflns_limit_k_max 13
_diffrn_reflns_limit_k_min -13
_diffrn_reflns_limit_l_max 30
_diffrn_reflns_limit_l_min -30
_diffrn_reflns_number 56349
_diffrn_reflns_point_group_measured_fraction_full 1.000
_diffrn_reflns_point_group_measured_fraction_max 0.998
_diffrn_reflns_theta_full 25.242
_diffrn_reflns_theta_max 26.389
_diffrn_reflns_theta_min 1.217
_diffrn_source 'fine-focus sealed tube'
_exptl_absorpt_coefficient_mu 0.827
_exptl_absorpt_correction_T_max 1.000
_exptl_absorpt_correction_T_min 0.924
_exptl_absorpt_correction_type multi-scan
_exptl_absorpt_process_details 'SADABS (Sheldrick, 2001)'
_exptl_crystal_colour red
_exptl_crystal_density_diffrn 1.587
_exptl_crystal_density_meas ?
_exptl_crystal_description block
_exptl_crystal_F_000 2096
_exptl_crystal_recrystallization_method 'Re-crystallisation from solvent: Dichloromethane'
_exptl_crystal_size_max 0.190
_exptl_crystal_size_mid 0.140
_exptl_crystal_size_min 0.090
_exptl_transmission_factor_max 1.000
_exptl_transmission_factor_min 0.924
_refine_diff_density_max 1.938
_refine_diff_density_min -0.738
_refine_diff_density_rms 0.080
_refine_ls_extinction_method none
_refine_ls_goodness_of_fit_ref 1.023
_refine_ls_hydrogen_treatment constr
_refine_ls_matrix_type full
_refine_ls_number_parameters 579
_refine_ls_number_reflns 8892
_refine_ls_number_restraints 0
_refine_ls_restrained_S_all 1.023
_refine_ls_R_factor_all 0.0647
_refine_ls_R_factor_gt 0.0404
_refine_ls_shift/su_max 0.001
_refine_ls_shift/su_mean 0.000
_refine_ls_structure_factor_coef Fsqd
_refine_ls_weighting_details 'w=1/[\s^2^(Fo^2^)+(0.0501P)^2^+2.4272P] where P=(Fo^2^+2Fc^2^)/3'
_refine_ls_weighting_scheme calc
_refine_ls_wR_factor_gt 0.0900
_refine_ls_wR_factor_ref 0.1012
_reflns_Friedel_coverage 0.000
_reflns_number_gt 6624
_reflns_number_total 8892
_reflns_threshold_expression 'I > 2\s(I)'
_cod_data_source_file c8dt01874j2.cif
_cod_data_source_block cw135
_cod_depositor_comments
;
The following automatic conversions were performed:

'_exptl_crystal_density_meas' value 'not measured' was changed to '?'
- the value is perceived as not measured.

Automatic conversion script
Id: cif_fix_values 4973 2017-02-22 13:04:09Z antanas 

 Adding full bibliography for 7046788--7046790.cif.
;
_cod_original_cell_volume 4346.1(7)
_cod_database_code 7046790
_shelx_shelxl_version_number 2014/7
_shelx_space_group_comment
;
The symmetry employed for this shelxl refinement is uniquely defined
by the following loop, which should always be used as a source of
symmetry information in preference to the above space-group names.
They are only intended as comments.
;
_shelx_estimated_absorpt_t_min 0.859
_shelx_estimated_absorpt_t_max 0.929

loop_
_space_group_symop_operation_xyz
'x, y, z'
'-x, y+1/2, -z+1/2'
'-x, -y, -z'
'x, -y-1/2, z-1/2'

loop_
_atom_site_label
_atom_site_type_symbol
_atom_site_fract_x
_atom_site_fract_y
_atom_site_fract_z
_atom_site_U_iso_or_equiv
_atom_site_adp_type
_atom_site_occupancy
_atom_site_site_symmetry_order
_atom_site_calc_flag
_atom_site_refinement_flags_posn
_atom_site_refinement_flags_adp
Rh1A Rh 0.23237(2) 0.70124(3) 0.33485(2) 0.04156(10) Uani 1 1 d . .
O1A O 0.15713(14) 0.8469(2) 0.30290(11) 0.0459(6) Uani 1 1 d . .
O2A O 0.63095(14) 0.6183(2) 0.46980(10) 0.0386(6) Uani 1 1 d . .
O3A O 1.02726(16) 0.3494(2) 0.58709(13) 0.0559(8) Uani 1 1 d . .
O4A O 0.93728(16) 0.2059(2) 0.59247(12) 0.0515(7) Uani 1 1 d . .
O5A O 0.08960(18) 0.5287(3) 0.30195(18) 0.0922(12) Uani 1 1 d . .
O6A O 0.33118(19) 0.4681(3) 0.37555(17) 0.0839(11) Uani 1 1 d . .
N1A N 0.32743(15) 0.8258(3) 0.36262(12) 0.0309(6) Uani 1 1 d . .
C1A C 0.1742(2) 0.9678(3) 0.30217(14) 0.0375(8) Uani 1 1 d . .
C2A C 0.1103(2) 1.0529(4) 0.27582(15) 0.0457(10) Uani 1 1 d . .
H2A H 0.0575 1.0206 0.2598 0.055 Uiso 1 1 calc R U
C3A C 0.1230(2) 1.1799(4) 0.27301(16) 0.0479(10) Uani 1 1 d . .
H3A H 0.0790 1.2340 0.2548 0.057 Uiso 1 1 calc R U
C4A C 0.1985(3) 1.2313(4) 0.29600(16) 0.0459(9) Uani 1 1 d . .
H4A H 0.2064 1.3201 0.2941 0.055 Uiso 1 1 calc R U
C5A C 0.2623(2) 1.1524(3) 0.32171(16) 0.0414(9) Uani 1 1 d . .
H5A H 0.3144 1.1875 0.3372 0.050 Uiso 1 1 calc R U
C6A C 0.2519(2) 1.0205(3) 0.32549(14) 0.0328(8) Uani 1 1 d . .
C7A C 0.3222(2) 0.9479(3) 0.35341(14) 0.0318(7) Uani 1 1 d . .
H7A H 0.3709 0.9939 0.3669 0.038 Uiso 1 1 calc R U
C8A C 0.40764(19) 0.7779(3) 0.39050(15) 0.0311(7) Uani 1 1 d . .
C9A C 0.4640(2) 0.7894(3) 0.36389(15) 0.0331(8) Uani 1 1 d . .
H9A H 0.4511 0.8324 0.3280 0.040 Uiso 1 1 calc R U
C10A C 0.5405(2) 0.7379(3) 0.38953(15) 0.0345(8) Uani 1 1 d . .
H10A H 0.5797 0.7463 0.3713 0.041 Uiso 1 1 calc R U
C11A C 0.55849(19) 0.6747(3) 0.44156(14) 0.0313(7) Uani 1 1 d . .
C12A C 0.5019(2) 0.6667(3) 0.46941(15) 0.0334(8) Uani 1 1 d . .
H12A H 0.5150 0.6266 0.5060 0.040 Uiso 1 1 calc R U
C13A C 0.4267(2) 0.7174(3) 0.44352(15) 0.0351(8) Uani 1 1 d . .
H13A H 0.3877 0.7109 0.4621 0.042 Uiso 1 1 calc R U
C14A C 0.6886(2) 0.6179(4) 0.44016(15) 0.0390(8) Uani 1 1 d . .
H14A H 0.7061 0.7055 0.4362 0.047 Uiso 1 1 calc R U
H14B H 0.6648 0.5810 0.4012 0.047 Uiso 1 1 calc R U
C15A C 0.7586(2) 0.5393(3) 0.47554(14) 0.0339(8) Uani 1 1 d . .
C16A C 0.8362(2) 0.5790(3) 0.48503(15) 0.0353(8) Uani 1 1 d . .
H16A H 0.8455 0.6571 0.4691 0.042 Uiso 1 1 calc R U
C17A C 0.9005(2) 0.5069(3) 0.51740(15) 0.0356(8) Uani 1 1 d . .
H17A H 0.9533 0.5358 0.5235 0.043 Uiso 1 1 calc R U
C18A C 0.8883(2) 0.3926(3) 0.54102(14) 0.0332(8) Uani 1 1 d . .
C19A C 0.8100(2) 0.3499(3) 0.53048(16) 0.0427(9) Uani 1 1 d . .
H19A H 0.8007 0.2711 0.5458 0.051 Uiso 1 1 calc R U
C20A C 0.7462(2) 0.4233(4) 0.49760(17) 0.0459(9) Uani 1 1 d . .
H20A H 0.6931 0.3935 0.4901 0.055 Uiso 1 1 calc R U
C21A C 0.9585(2) 0.3169(3) 0.57591(15) 0.0385(8) Uani 1 1 d . .
C22A C 1.0020(3) 0.1269(4) 0.62763(19) 0.0605(12) Uani 1 1 d . .
H22A H 1.0334 0.0962 0.6043 0.091 Uiso 1 1 calc R U
H22B H 0.9799 0.0544 0.6422 0.091 Uiso 1 1 calc R U
H22C H 1.0363 0.1765 0.6602 0.091 Uiso 1 1 calc R U
C23A C 0.1429(3) 0.5939(4) 0.3134(2) 0.0625(12) Uani 1 1 d . .
C24A C 0.2951(2) 0.5588(4) 0.3610(2) 0.0581(12) Uani 1 1 d . .
Rh1B Rh 0.27233(2) 0.73102(3) 0.20499(2) 0.03475(9) Uani 1 1 d . .
O1B O 0.34707(14) 0.8806(2) 0.22615(10) 0.0398(6) Uani 1 1 d . .
O2B O -0.11438(13) 0.6298(2) 0.03652(9) 0.0341(5) Uani 1 1 d . .
O3B O -0.42418(15) 0.2361(2) -0.10602(12) 0.0519(7) Uani 1 1 d . .
O4B O -0.51657(15) 0.3602(2) -0.08978(12) 0.0495(7) Uani 1 1 d . .
O5B O 0.40884(18) 0.5532(3) 0.26094(15) 0.0755(10) Uani 1 1 d . .
O6B O 0.16752(18) 0.5027(3) 0.18482(15) 0.0765(11) Uani 1 1 d . .
N1B N 0.17994(15) 0.8492(2) 0.16073(11) 0.0292(6) Uani 1 1 d . .
C1B C 0.3307(2) 1.0006(3) 0.21441(14) 0.0355(8) Uani 1 1 d . .
C2B C 0.3941(2) 1.0888(4) 0.23508(15) 0.0421(9) Uani 1 1 d . .
H2B H 0.4459 1.0593 0.2571 0.051 Uiso 1 1 calc R U
C3B C 0.3821(3) 1.2158(4) 0.22382(16) 0.0471(10) Uani 1 1 d . .
H3B H 0.4261 1.2723 0.2375 0.057 Uiso 1 1 calc R U
C4B C 0.3076(3) 1.2639(4) 0.19299(17) 0.0478(10) Uani 1 1 d . .
H4B H 0.3003 1.3523 0.1856 0.057 Uiso 1 1 calc R U
C5B C 0.2439(2) 1.1811(3) 0.17311(15) 0.0398(9) Uani 1 1 d . .
H5B H 0.1923 1.2136 0.1526 0.048 Uiso 1 1 calc R U
C6B C 0.2538(2) 1.0491(3) 0.18266(14) 0.0323(8) Uani 1 1 d . .
C7B C 0.1843(2) 0.9718(3) 0.15853(13) 0.0302(7) Uani 1 1 d . .
H7B H 0.1360 1.0151 0.1387 0.036 Uiso 1 1 calc R U
C8B C 0.10229(19) 0.7954(3) 0.12958(13) 0.0275(7) Uani 1 1 d . .
C9B C 0.0401(2) 0.8047(3) 0.15051(15) 0.0359(8) Uani 1 1 d . .
H9B H 0.0476 0.8477 0.1858 0.043 Uiso 1 1 calc R U
C10B C -0.0342(2) 0.7514(3) 0.12042(15) 0.0367(8) Uani 1 1 d . .
H10B H -0.0774 0.7592 0.1348 0.044 Uiso 1 1 calc R U
C11B C -0.04430(19) 0.6871(3) 0.06933(13) 0.0273(7) Uani 1 1 d . .
C12B C 0.0189(2) 0.6772(3) 0.04817(14) 0.0309(7) Uani 1 1 d . .
H12B H 0.0118 0.6337 0.0130 0.037 Uiso 1 1 calc R U
C13B C 0.0920(2) 0.7309(3) 0.07834(14) 0.0326(7) Uani 1 1 d . .
H13B H 0.1353 0.7236 0.0640 0.039 Uiso 1 1 calc R U
C14B C -0.1807(2) 0.6371(3) 0.05714(15) 0.0344(8) Uani 1 1 d . .
H14C H -0.1961 0.7268 0.0590 0.041 Uiso 1 1 calc R U
H14D H -0.1658 0.6006 0.0964 0.041 Uiso 1 1 calc R U
C15B C -0.24989(19) 0.5641(3) 0.01649(14) 0.0298(7) Uani 1 1 d . .
C16B C -0.32619(19) 0.5840(3) 0.01876(14) 0.0313(7) Uani 1 1 d . .
H16B H -0.3345 0.6471 0.0437 0.038 Uiso 1 1 calc R U
C17B C -0.3901(2) 0.5126(3) -0.01502(14) 0.0327(8) Uani 1 1 d . .
H17B H -0.4419 0.5273 -0.0131 0.039 Uiso 1 1 calc R U
C18B C -0.37926(19) 0.4201(3) -0.05158(14) 0.0318(7) Uani 1 1 d . .
C19B C -0.3034(2) 0.4028(3) -0.05546(16) 0.0437(9) Uani 1 1 d . .
H19B H -0.2955 0.3410 -0.0811 0.052 Uiso 1 1 calc R U
C20B C -0.2392(2) 0.4756(4) -0.02196(17) 0.0473(10) Uani 1 1 d . .
H20B H -0.1879 0.4646 -0.0255 0.057 Uiso 1 1 calc R U
C21B C -0.4481(2) 0.3391(3) -0.08467(15) 0.0348(8) Uani 1 1 d . .
C22B C -0.4847(2) 0.1457(4) -0.13653(18) 0.0554(11) Uani 1 1 d . .
H22D H -0.4945 0.0865 -0.1089 0.083 Uiso 1 1 calc R U
H22E H -0.4664 0.0985 -0.1641 0.083 Uiso 1 1 calc R U
H22F H -0.5343 0.1907 -0.1573 0.083 Uiso 1 1 calc R U
C23B C 0.3584(2) 0.6228(4) 0.24107(19) 0.0501(10) Uani 1 1 d . .
C24B C 0.2072(2) 0.5906(4) 0.19095(17) 0.0486(10) Uani 1 1 d . .

loop_
_atom_site_aniso_label
_atom_site_aniso_U_11
_atom_site_aniso_U_22
_atom_site_aniso_U_33
_atom_site_aniso_U_23
_atom_site_aniso_U_13
_atom_site_aniso_U_12
Rh1A 0.02246(16) 0.04403(17) 0.0555(2) -0.01478(13) 0.00946(14) -0.00481(12)
O1A 0.0234(14) 0.0540(16) 0.0548(17) -0.0141(13) 0.0060(12) 0.0007(11)
O2A 0.0285(14) 0.0543(15) 0.0350(14) 0.0056(11) 0.0133(11) 0.0109(11)
O3A 0.0295(16) 0.0490(16) 0.076(2) 0.0037(14) -0.0003(14) -0.0013(12)
O4A 0.0378(16) 0.0439(15) 0.0650(19) 0.0138(13) 0.0070(14) 0.0044(12)
O5A 0.0346(19) 0.075(2) 0.150(4) -0.014(2) 0.007(2) -0.0237(17)
O6A 0.050(2) 0.0458(18) 0.140(3) -0.0128(19) 0.009(2) 0.0012(15)
N1A 0.0209(15) 0.0392(15) 0.0337(16) -0.0089(12) 0.0104(12) -0.0004(12)
C1A 0.030(2) 0.053(2) 0.0297(19) -0.0115(16) 0.0103(16) 0.0042(16)
C2A 0.031(2) 0.069(3) 0.033(2) -0.0102(18) 0.0055(17) 0.0110(18)
C3A 0.046(3) 0.063(3) 0.032(2) 0.0025(18) 0.0094(18) 0.022(2)
C4A 0.055(3) 0.050(2) 0.036(2) 0.0047(17) 0.019(2) 0.0138(19)
C5A 0.045(2) 0.047(2) 0.038(2) -0.0010(16) 0.0202(19) 0.0021(17)
C6A 0.0260(19) 0.0446(19) 0.0284(19) -0.0048(14) 0.0099(15) 0.0029(15)
C7A 0.0269(19) 0.0438(19) 0.0264(18) -0.0084(14) 0.0111(15) -0.0032(15)
C8A 0.0226(18) 0.0326(17) 0.0365(19) -0.0084(14) 0.0080(15) -0.0042(13)
C9A 0.0248(18) 0.0443(19) 0.0288(18) -0.0015(14) 0.0071(15) -0.0005(14)
C10A 0.0253(19) 0.0460(19) 0.0337(19) 0.0004(15) 0.0117(15) 0.0029(15)
C11A 0.0245(18) 0.0352(17) 0.0317(19) -0.0035(14) 0.0062(15) 0.0019(14)
C12A 0.033(2) 0.0402(18) 0.0295(19) -0.0004(14) 0.0135(16) 0.0009(15)
C13A 0.030(2) 0.0401(19) 0.041(2) -0.0039(15) 0.0199(17) -0.0019(15)
C14A 0.028(2) 0.053(2) 0.038(2) 0.0023(16) 0.0131(17) 0.0071(16)
C15A 0.0272(19) 0.0425(19) 0.0311(19) -0.0033(15) 0.0085(15) 0.0015(15)
C16A 0.032(2) 0.0331(17) 0.043(2) -0.0016(15) 0.0145(17) 0.0002(14)
C17A 0.0233(19) 0.0365(18) 0.046(2) -0.0050(15) 0.0108(16) -0.0024(14)
C18A 0.0265(19) 0.0392(18) 0.0326(19) -0.0069(14) 0.0082(15) 0.0008(14)
C19A 0.034(2) 0.045(2) 0.050(2) 0.0055(17) 0.0141(18) -0.0017(16)
C20A 0.022(2) 0.057(2) 0.057(3) 0.0074(19) 0.0104(18) -0.0033(17)
C21A 0.034(2) 0.0383(19) 0.037(2) -0.0051(15) 0.0040(17) 0.0007(16)
C22A 0.054(3) 0.048(2) 0.066(3) 0.013(2) 0.003(2) 0.011(2)
C23A 0.031(2) 0.059(3) 0.090(4) -0.015(2) 0.010(2) -0.005(2)
C24A 0.033(2) 0.048(2) 0.088(3) -0.020(2) 0.013(2) -0.0095(19)
Rh1B 0.02223(15) 0.03792(15) 0.03843(17) -0.00166(12) 0.00261(12) 0.00091(11)
O1B 0.0262(13) 0.0473(14) 0.0409(15) 0.0026(11) 0.0047(11) -0.0047(11)
O2B 0.0257(13) 0.0442(13) 0.0320(13) -0.0089(10) 0.0091(11) -0.0093(10)
O3B 0.0297(15) 0.0494(15) 0.0661(19) -0.0236(13) 0.0020(13) -0.0050(12)
O4B 0.0247(15) 0.0502(16) 0.0655(19) -0.0066(13) 0.0041(13) -0.0009(11)
O5B 0.0412(19) 0.0566(18) 0.105(3) -0.0029(17) -0.0075(18) 0.0148(15)
O6B 0.053(2) 0.0435(17) 0.103(3) 0.0059(16) -0.0149(18) -0.0114(15)
N1B 0.0220(15) 0.0357(15) 0.0302(15) -0.0005(11) 0.0092(12) -0.0015(11)
C1B 0.031(2) 0.050(2) 0.0286(19) -0.0051(15) 0.0148(16) -0.0092(16)
C2B 0.033(2) 0.061(2) 0.031(2) -0.0097(17) 0.0089(17) -0.0157(17)
C3B 0.048(3) 0.062(3) 0.036(2) -0.0174(18) 0.0200(19) -0.024(2)
C4B 0.059(3) 0.041(2) 0.051(2) -0.0174(18) 0.029(2) -0.0155(19)
C5B 0.039(2) 0.043(2) 0.039(2) -0.0114(16) 0.0164(18) -0.0041(16)
C6B 0.032(2) 0.0394(18) 0.0261(18) -0.0059(14) 0.0110(15) -0.0085(15)
C7B 0.0267(18) 0.0387(18) 0.0268(18) -0.0017(14) 0.0111(15) 0.0002(14)
C8B 0.0221(17) 0.0301(16) 0.0278(18) 0.0024(13) 0.0049(14) -0.0001(13)
C9B 0.0279(19) 0.049(2) 0.034(2) -0.0113(15) 0.0137(16) -0.0065(15)
C10B 0.0267(19) 0.051(2) 0.034(2) -0.0081(16) 0.0124(16) -0.0072(15)
C11B 0.0220(17) 0.0326(16) 0.0255(17) 0.0004(13) 0.0057(14) -0.0029(13)
C12B 0.0321(19) 0.0365(17) 0.0236(17) -0.0041(13) 0.0088(15) -0.0029(14)
C13B 0.0242(18) 0.0415(18) 0.0344(19) -0.0028(15) 0.0128(15) -0.0003(14)
C14B 0.0296(19) 0.0427(19) 0.0317(19) -0.0063(15) 0.0112(16) -0.0080(15)
C15B 0.0251(18) 0.0332(17) 0.0283(18) 0.0010(13) 0.0054(15) -0.0026(13)
C16B 0.0310(19) 0.0318(17) 0.0325(19) -0.0007(14) 0.0125(15) -0.0008(14)
C17B 0.0224(18) 0.0381(18) 0.036(2) 0.0022(14) 0.0076(15) -0.0007(14)
C18B 0.0243(18) 0.0346(17) 0.0322(19) 0.0028(14) 0.0039(15) 0.0003(14)
C19B 0.031(2) 0.049(2) 0.049(2) -0.0181(18) 0.0111(18) -0.0042(16)
C20B 0.021(2) 0.056(2) 0.064(3) -0.019(2) 0.0139(19) -0.0035(17)
C21B 0.028(2) 0.0366(18) 0.034(2) 0.0020(15) 0.0023(16) -0.0014(15)
C22B 0.046(3) 0.048(2) 0.058(3) -0.0157(19) -0.001(2) -0.0111(19)
C23B 0.035(2) 0.046(2) 0.061(3) -0.0103(19) 0.005(2) -0.0016(18)
C24B 0.031(2) 0.043(2) 0.054(3) 0.0000(18) -0.0080(19) 0.0058(18)

loop_
_atom_type_symbol
_atom_type_description
_atom_type_scat_dispersion_real
_atom_type_scat_dispersion_imag
_atom_type_scat_source
C C 0.0033 0.0016 'International Tables Vol C Tables 4.2.6.8 and 6.1.1.4'
H H 0.0000 0.0000 'International Tables Vol C Tables 4.2.6.8 and 6.1.1.4'
N N 0.0061 0.0033 'International Tables Vol C Tables 4.2.6.8 and 6.1.1.4'
O O 0.0106 0.0060 'International Tables Vol C Tables 4.2.6.8 and 6.1.1.4'
Rh Rh -1.1178 0.9187 'International Tables Vol C Tables 4.2.6.8 and 6.1.1.4'

loop_
_geom_angle_atom_site_label_1
_geom_angle_atom_site_label_2
_geom_angle_atom_site_label_3
_geom_angle
C24A Rh1A C23A 87.86(18)
C24A Rh1A O1A 175.48(14)
C23A Rh1A O1A 87.81(15)
C24A Rh1A N1A 94.06(14)
C23A Rh1A N1A 175.81(16)
O1A Rh1A N1A 90.35(10)
C1A O1A Rh1A 128.3(2)
C11A O2A C14A 116.6(3)
C21A O4A C22A 116.0(3)
C7A N1A C8A 115.3(3)
C7A N1A Rh1A 124.5(2)
C8A N1A Rh1A 120.0(2)
O1A C1A C6A 125.0(3)
O1A C1A C2A 117.9(3)
C6A C1A C2A 117.1(3)
C3A C2A C1A 121.5(4)
C2A C3A C4A 121.3(4)
C5A C4A C3A 119.2(4)
C4A C5A C6A 121.4(4)
C5A C6A C1A 119.4(3)
C5A C6A C7A 116.6(3)
C1A C6A C7A 123.9(3)
N1A C7A C6A 127.8(3)
C9A C8A C13A 120.1(3)
C9A C8A N1A 120.0(3)
C13A C8A N1A 119.8(3)
C8A C9A C10A 120.1(3)
C11A C10A C9A 119.5(3)
O2A C11A C10A 124.3(3)
O2A C11A C12A 115.5(3)
C10A C11A C12A 120.2(3)
C13A C12A C11A 119.6(3)
C12A C13A C8A 120.4(3)
O2A C14A C15A 107.3(3)
C16A C15A C20A 118.8(3)
C16A C15A C14A 120.9(3)
C20A C15A C14A 120.3(3)
C17A C16A C15A 121.0(3)
C16A C17A C18A 120.4(3)
C17A C18A C19A 119.1(3)
C17A C18A C21A 119.4(3)
C19A C18A C21A 121.5(3)
C20A C19A C18A 119.7(3)
C15A C20A C19A 121.0(3)
O3A C21A O4A 123.1(3)
O3A C21A C18A 124.6(3)
O4A C21A C18A 112.3(3)
O5A C23A Rh1A 178.2(5)
O6A C24A Rh1A 177.1(4)
C24B Rh1B C23B 87.72(16)
C24B Rh1B O1B 175.97(14)
C23B Rh1B O1B 89.56(14)
C24B Rh1B N1B 92.79(13)
C23B Rh1B N1B 176.33(16)
O1B Rh1B N1B 90.12(10)
C1B O1B Rh1B 128.4(2)
C11B O2B C14B 117.2(2)
C21B O3B C22B 117.5(3)
C7B N1B C8B 115.3(3)
C7B N1B Rh1B 125.3(2)
C8B N1B Rh1B 119.43(19)
O1B C1B C2B 117.6(3)
O1B C1B C6B 124.7(3)
C2B C1B C6B 117.6(3)
C3B C2B C1B 121.2(4)
C2B C3B C4B 121.7(4)
C3B C4B C5B 118.8(4)
C4B C5B C6B 121.5(4)
C5B C6B C1B 119.2(3)
C5B C6B C7B 116.7(3)
C1B C6B C7B 124.0(3)
N1B C7B C6B 127.3(3)
C9B C8B C13B 119.9(3)
C9B C8B N1B 121.1(3)
C13B C8B N1B 119.0(3)
C8B C9B C10B 120.6(3)
C11B C10B C9B 119.4(3)
O2B C11B C10B 124.4(3)
O2B C11B C12B 115.6(3)
C10B C11B C12B 120.1(3)
C13B C12B C11B 119.9(3)
C12B C13B C8B 120.2(3)
O2B C14B C15B 108.7(3)
C20B C15B C16B 119.1(3)
C20B C15B C14B 121.9(3)
C16B C15B C14B 119.0(3)
C17B C16B C15B 120.5(3)
C16B C17B C18B 120.7(3)
C17B C18B C19B 119.0(3)
C17B C18B C21B 119.6(3)
C19B C18B C21B 121.4(3)
C18B C19B C20B 120.3(3)
C15B C20B C19B 120.2(3)
O4B C21B O3B 123.6(3)
O4B C21B C18B 124.6(3)
O3B C21B C18B 111.8(3)
O5B C23B Rh1B 176.8(4)
O6B C24B Rh1B 176.9(4)

loop_
_geom_bond_atom_site_label_1
_geom_bond_atom_site_label_2
_geom_bond_distance
Rh1A C24A 1.853(5)
Rh1A C23A 1.877(4)
Rh1A O1A 2.015(3)
Rh1A N1A 2.067(3)
O1A C1A 1.312(4)
O2A C11A 1.377(4)
O2A C14A 1.442(4)
O3A C21A 1.207(4)
O4A C21A 1.335(4)
O4A C22A 1.449(4)
O5A C23A 1.127(5)
O6A C24A 1.140(5)
N1A C7A 1.306(4)
N1A C8A 1.450(4)
C1A C6A 1.419(5)
C1A C2A 1.423(5)
C2A C3A 1.364(6)
C3A C4A 1.380(6)
C4A C5A 1.378(5)
C5A C6A 1.410(5)
C6A C7A 1.429(5)
C8A C9A 1.372(5)
C8A C13A 1.389(5)
C9A C10A 1.402(5)
C10A C11A 1.383(5)
C11A C12A 1.396(5)
C12A C13A 1.381(5)
C14A C15A 1.506(5)
C15A C16A 1.384(5)
C15A C20A 1.386(5)
C16A C17A 1.381(5)
C17A C18A 1.386(5)
C18A C19A 1.401(5)
C18A C21A 1.488(5)
C19A C20A 1.388(5)
Rh1B C24B 1.839(4)
Rh1B C23B 1.877(4)
Rh1B O1B 2.015(2)
Rh1B N1B 2.058(3)
O1B C1B 1.310(4)
O2B C11B 1.376(4)
O2B C14B 1.432(4)
O3B C21B 1.337(4)
O3B C22B 1.446(4)
O4B C21B 1.201(4)
O5B C23B 1.134(5)
O6B C24B 1.144(5)
N1B C7B 1.298(4)
N1B C8B 1.451(4)
C1B C2B 1.417(5)
C1B C6B 1.423(5)
C2B C3B 1.371(5)
C3B C4B 1.383(6)
C4B C5B 1.383(5)
C5B C6B 1.414(5)
C6B C7B 1.432(4)
C8B C9B 1.369(5)
C8B C13B 1.390(5)
C9B C10B 1.397(5)
C10B C11B 1.387(5)
C11B C12B 1.390(4)
C12B C13B 1.384(4)
C14B C15B 1.511(4)
C15B C20B 1.387(5)
C15B C16B 1.390(4)
C16B C17B 1.384(4)
C17B C18B 1.384(5)
C18B C19B 1.394(5)
C18B C21B 1.491(4)
C19B C20B 1.394(5)

loop_
_geom_torsion_atom_site_label_1
_geom_torsion_atom_site_label_2
_geom_torsion_atom_site_label_3
_geom_torsion_atom_site_label_4
_geom_torsion
Rh1A O1A C1A C6A -1.0(5)
Rh1A O1A C1A C2A 178.7(2)
O1A C1A C2A C3A -179.7(3)
C6A C1A C2A C3A 0.1(5)
C1A C2A C3A C4A -0.5(6)
C2A C3A C4A C5A 0.7(6)
C3A C4A C5A C6A -0.6(5)
C4A C5A C6A C1A 0.2(5)
C4A C5A C6A C7A -179.6(3)
O1A C1A C6A C5A 179.8(3)
C2A C1A C6A C5A 0.1(5)
O1A C1A C6A C7A -0.4(5)
C2A C1A C6A C7A 179.9(3)
C8A N1A C7A C6A 178.0(3)
Rh1A N1A C7A C6A 2.9(5)
C5A C6A C7A N1A 179.1(3)
C1A C6A C7A N1A -0.7(5)
C7A N1A C8A C9A -62.3(4)
Rh1A N1A C8A C9A 113.1(3)
C7A N1A C8A C13A 119.3(3)
Rh1A N1A C8A C13A -65.3(3)
C13A C8A C9A C10A 1.3(5)
N1A C8A C9A C10A -177.0(3)
C8A C9A C10A C11A 0.4(5)
C14A O2A C11A C10A -5.0(5)
C14A O2A C11A C12A 176.0(3)
C9A C10A C11A O2A 178.5(3)
C9A C10A C11A C12A -2.5(5)
O2A C11A C12A C13A -178.1(3)
C10A C11A C12A C13A 2.8(5)
C11A C12A C13A C8A -1.0(5)
C9A C8A C13A C12A -1.0(5)
N1A C8A C13A C12A 177.3(3)
C11A O2A C14A C15A -173.6(3)
O2A C14A C15A C16A -136.8(3)
O2A C14A C15A C20A 45.4(4)
C20A C15A C16A C17A -2.0(5)
C14A C15A C16A C17A -179.9(3)
C15A C16A C17A C18A 0.1(5)
C16A C17A C18A C19A 1.5(5)
C16A C17A C18A C21A -179.8(3)
C17A C18A C19A C20A -1.2(5)
C21A C18A C19A C20A -179.9(3)
C16A C15A C20A C19A 2.4(6)
C14A C15A C20A C19A -179.8(3)
C18A C19A C20A C15A -0.8(6)
C22A O4A C21A O3A 2.9(5)
C22A O4A C21A C18A -178.9(3)
C17A C18A C21A O3A 2.3(5)
C19A C18A C21A O3A -179.0(4)
C17A C18A C21A O4A -175.9(3)
C19A C18A C21A O4A 2.8(5)
Rh1B O1B C1B C2B 179.0(2)
Rh1B O1B C1B C6B -0.7(5)
O1B C1B C2B C3B 178.9(3)
C6B C1B C2B C3B -1.4(5)
C1B C2B C3B C4B 1.4(6)
C2B C3B C4B C5B -0.1(6)
C3B C4B C5B C6B -1.3(5)
C4B C5B C6B C1B 1.3(5)
C4B C5B C6B C7B -178.0(3)
O1B C1B C6B C5B 179.7(3)
C2B C1B C6B C5B 0.1(5)
O1B C1B C6B C7B -1.1(5)
C2B C1B C6B C7B 179.2(3)
C8B N1B C7B C6B -176.7(3)
Rh1B N1B C7B C6B 4.2(5)
C5B C6B C7B N1B 178.3(3)
C1B C6B C7B N1B -0.9(5)
C7B N1B C8B C9B -74.3(4)
Rh1B N1B C8B C9B 104.8(3)
C7B N1B C8B C13B 107.2(3)
Rh1B N1B C8B C13B -73.7(3)
C13B C8B C9B C10B -0.9(5)
N1B C8B C9B C10B -179.4(3)
C8B C9B C10B C11B 0.9(5)
C14B O2B C11B C10B -0.4(5)
C14B O2B C11B C12B 179.5(3)
C9B C10B C11B O2B 179.2(3)
C9B C10B C11B C12B -0.7(5)
O2B C11B C12B C13B -179.5(3)
C10B C11B C12B C13B 0.5(5)
C11B C12B C13B C8B -0.4(5)
C9B C8B C13B C12B 0.7(5)
N1B C8B C13B C12B 179.1(3)
C11B O2B C14B C15B -177.6(3)
O2B C14B C15B C20B 18.1(4)
O2B C14B C15B C16B -163.6(3)
C20B C15B C16B C17B 2.8(5)
C14B C15B C16B C17B -175.6(3)
C15B C16B C17B C18B 0.1(5)
C16B C17B C18B C19B -2.3(5)
C16B C17B C18B C21B 176.1(3)
C17B C18B C19B C20B 1.5(5)
C21B C18B C19B C20B -176.9(3)
C16B C15B C20B C19B -3.6(5)
C14B C15B C20B C19B 174.8(3)
C18B C19B C20B C15B 1.4(6)
C22B O3B C21B O4B -0.4(5)
C22B O3B C21B C18B 176.8(3)
C17B C18B C21B O4B 12.9(5)
C19B C18B C21B O4B -168.8(4)
C17B C18B C21B O3B -164.3(3)
C19B C18B C21B O3B 14.1(5)
